data_7003635
loop_
_publ_author_name
'Zhang, Jun-Feng'
'Fu, Wen-Fu'
'Gan, Xin'
'Chen, Jian-Hua'

_publ_section_title
;
 Synthesis, structures and photophysical properties of luminescent
 copper(i) and platinum(ii) complexes with a flexible
 naphthyridine-phosphine ligand
;
_journal_issue 23
_journal_name_full 'Dalton Transactions'
_journal_page_first 3093
_journal_page_last 3100
_journal_paper_doi 10.1039/b717777a
_journal_year 2008
_chemical_formula_sum 'C38 H32 B Cu F4 N5 P'
_chemical_formula_weight 740.01
_chemical_name_systematic
;
?
;
_space_group_IT_number 15
_symmetry_cell_setting monoclinic
_symmetry_space_group_name_Hall '-C 2yc'
_symmetry_space_group_name_H-M 'C 1 2/c 1'
_atom_sites_solution_hydrogens geom
_atom_sites_solution_primary direct
_atom_sites_solution_secondary difmap
_audit_creation_method SHELXL-97
_cell_angle_alpha 90.00
_cell_angle_beta 109.728(5)
_cell_angle_gamma 90.00
_cell_formula_units_Z 16
_cell_length_a 49.300(11)
_cell_length_b 12.055(3)
_cell_length_c 25.150(5)
_cell_measurement_reflns_used 4155
_cell_measurement_temperature 298(2)
_cell_measurement_theta_max 21.426
_cell_measurement_theta_min 2.345
_cell_volume 14070(5)
_computing_cell_refinement 'Bruker SMART'
_computing_data_collection 'Bruker SMART'
_computing_data_reduction 'Bruker SAINT'
_computing_molecular_graphics 'Bruker SHELXTL'
_computing_publication_material 'Bruker SHELXTL'
_computing_structure_refinement 'SHELXL-97 (Sheldrick, 1997)'
_computing_structure_solution 'SHELXS-97 (Sheldrick, 1990)'
_diffrn_ambient_temperature 298(2)
_diffrn_measured_fraction_theta_full 0.999
_diffrn_measured_fraction_theta_max 0.999
_diffrn_measurement_device_type 'CCD area detector'
_diffrn_measurement_method 'phi and omega scans'
_diffrn_radiation_monochromator graphite
_diffrn_radiation_source 'fine-focus sealed tube'
_diffrn_radiation_type MoK\a
_diffrn_radiation_wavelength 0.71073
_diffrn_reflns_av_R_equivalents 0.1226
_diffrn_reflns_av_sigmaI/netI 0.1583
_diffrn_reflns_limit_h_max 55
_diffrn_reflns_limit_h_min -58
_diffrn_reflns_limit_k_max 13
_diffrn_reflns_limit_k_min -14
_diffrn_reflns_limit_l_max 29
_diffrn_reflns_limit_l_min -22
_diffrn_reflns_number 36058
_diffrn_reflns_theta_full 25.01
_diffrn_reflns_theta_max 25.01
_diffrn_reflns_theta_min 1.65
_exptl_absorpt_coefficient_mu 0.723
_exptl_absorpt_correction_T_max 0.8809
_exptl_absorpt_correction_T_min 0.6469
_exptl_absorpt_correction_type multi-scan
_exptl_absorpt_process_details sadabs
_exptl_crystal_density_diffrn 1.397
_exptl_crystal_density_meas 0
_exptl_crystal_density_method 'not measured'
_exptl_crystal_F_000 6080
_exptl_crystal_size_max 0.66
_exptl_crystal_size_mid 0.20
_exptl_crystal_size_min 0.18
_refine_diff_density_max 0.508
_refine_diff_density_min -0.394
_refine_diff_density_rms 0.070
_refine_ls_extinction_method none
_refine_ls_goodness_of_fit_ref 1.006
_refine_ls_hydrogen_treatment mixed
_refine_ls_matrix_type full
_refine_ls_number_parameters 957
_refine_ls_number_reflns 12389
_refine_ls_number_restraints 494
_refine_ls_restrained_S_all 1.026
_refine_ls_R_factor_all 0.1917
_refine_ls_R_factor_gt 0.0618
_refine_ls_shift/su_max 0.000
_refine_ls_shift/su_mean 0.000
_refine_ls_structure_factor_coef Fsqd
_refine_ls_weighting_details 'calc w=1/[\s^2^(Fo^2^)+(0.0573P)^2^+0.0000P] where P=(Fo^2^+2Fc^2^)/3'
_refine_ls_weighting_scheme calc
_refine_ls_wR_factor_gt 0.1294
_refine_ls_wR_factor_ref 0.1831
_reflns_number_gt 4629
_reflns_number_total 12389
_reflns_threshold_expression >2sigma(I)
_cod_data_source_file b717777a.txt
_cod_data_source_block 060926e
_cod_depositor_comments
;
The following automatic conversions were performed:
'_symmetry_cell_setting' value 'Monoclinic' changed to 'monoclinic'
according to '/home/saulius/struct/CIF-dictionaries/cif_core.dic'
dictionary named 'cif_core.dic' version 2.4.1 from 2010-06-29.

Automatic conversion script
Id: cif_fix_enum 1527 2010-12-29 10:47:43Z saulius 
;
_cod_original_cell_volume 14069(5)
_cod_original_sg_symbol_H-M C2/c
_cod_database_code 7003635

loop_
_symmetry_equiv_pos_as_xyz
'x, y, z'
'-x, y, -z+1/2'
'x+1/2, y+1/2, z'
'-x+1/2, y+1/2, -z+1/2'
'-x, -y, -z'
'x, -y, z-1/2'
'-x+1/2, -y+1/2, -z'
'x+1/2, -y+1/2, z-1/2'

loop_
_atom_site_label
_atom_site_type_symbol
_atom_site_fract_x
_atom_site_fract_y
_atom_site_fract_z
_atom_site_U_iso_or_equiv
_atom_site_adp_type
_atom_site_occupancy
_atom_site_symmetry_multiplicity
_atom_site_calc_flag
_atom_site_refinement_flags
_atom_site_disorder_assembly
_atom_site_disorder_group
Cu1 Cu 0.174309(17) 0.13623(6) 0.55326(3) 0.0466(3) Uani 1 1 d . . .
Cu2 Cu 0.076480(18) 0.87609(6) 0.69870(4) 0.0508(3) Uani 1 1 d . . .
B1 B 0.0321(2) 0.5085(8) 0.3606(5) 0.080(3) Uani 1 1 d DU . .
B2 B 0.2847(2) 0.7518(8) 0.6107(4) 0.078(3) Uani 1 1 d DU . .
F1 F 0.03573(13) 0.4078(4) 0.3858(3) 0.152(2) Uani 1 1 d DU A .
F2 F 0.0113(3) 0.5537(10) 0.3772(6) 0.163(5) Uani 0.589(10) 1 d PDU A 1
F3 F 0.0218(3) 0.4887(9) 0.3047(4) 0.137(5) Uani 0.589(10) 1 d PDU A 1
F4 F 0.0560(2) 0.5664(9) 0.3766(6) 0.121(5) Uani 0.589(10) 1 d PDU A 1
F5 F 0.3019(3) 0.8079(8) 0.6578(4) 0.121(4) Uani 0.642(14) 1 d PDU B 1
F6 F 0.2592(2) 0.7871(12) 0.5919(7) 0.168(5) Uani 0.642(14) 1 d PDU B 1
F7 F 0.2988(3) 0.7576(9) 0.5716(5) 0.108(4) Uani 0.642(14) 1 d PDU B 1
F2' F 0.0486(4) 0.5006(11) 0.3251(7) 0.113(5) Uani 0.411(10) 1 d PDU A 2
F3' F 0.0443(4) 0.5947(12) 0.3951(6) 0.115(5) Uani 0.411(10) 1 d PDU A 2
F4' F 0.0054(2) 0.5399(12) 0.3284(8) 0.112(5) Uani 0.411(10) 1 d PDU A 2
F5' F 0.2617(4) 0.7497(14) 0.5588(7) 0.126(7) Uani 0.358(14) 1 d PDU B 2
F6' F 0.3079(3) 0.7904(18) 0.5995(11) 0.129(7) Uani 0.358(14) 1 d PDU B 2
F7' F 0.2775(6) 0.8170(14) 0.6447(8) 0.146(6) Uani 0.358(14) 1 d PDU B 2
F8 F 0.28770(12) 0.6424(4) 0.6259(2) 0.1231(19) Uani 1 1 d DU B .
P1 P 0.17587(4) -0.04304(14) 0.55467(8) 0.0423(5) Uani 1 1 d . . .
P2 P 0.07353(4) 0.69738(15) 0.69511(8) 0.0508(5) Uani 1 1 d . . .
N1 N 0.17299(13) 0.2548(4) 0.6111(3) 0.0474(16) Uani 1 1 d . . .
N2 N 0.14446(12) 0.2409(5) 0.5015(3) 0.0527(17) Uani 1 1 d . . .
N3 N 0.20619(11) 0.1594(5) 0.5103(2) 0.0458(15) Uani 1 1 d . . .
N4 N 0.21008(12) 0.3376(5) 0.5429(3) 0.0554(17) Uani 1 1 d . . .
N5 N 0.20507(11) -0.0224(5) 0.4806(2) 0.0516(16) Uani 1 1 d . . .
H5 H 0.2019 -0.0663 0.4522 0.062 Uiso 1 1 calc R . .
N6 N 0.07900(12) 0.9952(4) 0.6413(3) 0.0502(16) Uani 1 1 d . . .
N7 N 0.10700(12) 0.9766(5) 0.7518(3) 0.0565(17) Uani 1 1 d . . .
N8 N 0.04354(11) 0.8977(5) 0.7391(2) 0.0546(16) Uani 1 1 d . . .
N9 N 0.04242(12) 1.0798(6) 0.7119(3) 0.0636(18) Uani 1 1 d . . .
N10 N 0.04117(13) 0.7157(6) 0.7634(3) 0.073(2) Uani 1 1 d . . .
H10 H 0.0425 0.6690 0.7900 0.088 Uiso 1 1 calc R . .
C1 C 0.18670(16) 0.2544(6) 0.6674(4) 0.052(2) Uani 1 1 d . . .
C2 C 0.18068(19) 0.3342(7) 0.7023(4) 0.074(3) Uani 1 1 d . . .
H2 H 0.1904 0.3331 0.7411 0.089 Uiso 1 1 calc R . .
C3 C 0.1605(2) 0.4134(7) 0.6789(5) 0.092(3) Uani 1 1 d . . .
H3 H 0.1557 0.4648 0.7019 0.110 Uiso 1 1 calc R . .
C4 C 0.14717(19) 0.4171(7) 0.6216(4) 0.077(3) Uani 1 1 d . . .
H4 H 0.1340 0.4731 0.6051 0.092 Uiso 1 1 calc R . .
C5 C 0.15357(16) 0.3365(6) 0.5885(4) 0.053(2) Uani 1 1 d . . .
C6 C 0.13987(15) 0.3335(6) 0.5268(3) 0.0497(19) Uani 1 1 d . . .
C7 C 0.12276(18) 0.4182(7) 0.4959(4) 0.082(3) Uani 1 1 d . . .
H7 H 0.1200 0.4822 0.5141 0.099 Uiso 1 1 calc R . .
C8 C 0.1100(2) 0.4081(9) 0.4391(5) 0.099(3) Uani 1 1 d . . .
H8 H 0.0982 0.4644 0.4183 0.119 Uiso 1 1 calc R . .
C9 C 0.11455(19) 0.3147(9) 0.4129(4) 0.087(3) Uani 1 1 d . . .
H9 H 0.1060 0.3055 0.3741 0.104 Uiso 1 1 calc R . .
C10 C 0.13212(18) 0.2348(7) 0.4455(4) 0.075(3) Uani 1 1 d . . .
H10A H 0.1357 0.1719 0.4274 0.090 Uiso 1 1 calc R . .
C11 C 0.20798(16) 0.1654(6) 0.6903(3) 0.055(2) Uani 1 1 d . . .
C12 C 0.20955(18) 0.1100(8) 0.7393(3) 0.082(3) Uani 1 1 d . . .
H12 H 0.1969 0.1294 0.7581 0.098 Uiso 1 1 calc R . .
C13 C 0.2290(2) 0.0280(8) 0.7609(4) 0.089(3) Uani 1 1 d . . .
H13 H 0.2297 -0.0070 0.7943 0.107 Uiso 1 1 calc R . .
C14 C 0.2477(2) -0.0038(7) 0.7337(4) 0.085(3) Uani 1 1 d . . .
H14 H 0.2605 -0.0622 0.7473 0.102 Uiso 1 1 calc R . .
C15 C 0.24710(17) 0.0526(7) 0.6858(4) 0.075(2) Uani 1 1 d . . .
H15 H 0.2602 0.0341 0.6680 0.090 Uiso 1 1 calc R . .
C16 C 0.22742(16) 0.1362(6) 0.6636(3) 0.061(2) Uani 1 1 d . . .
H16 H 0.2272 0.1729 0.6309 0.073 Uiso 1 1 calc R . .
C17 C 0.21054(14) 0.2704(7) 0.5015(3) 0.051(2) Uani 1 1 d . . .
C18 C 0.21379(14) 0.4455(7) 0.5378(4) 0.058(2) Uani 1 1 d . . .
C19 C 0.21760(17) 0.4900(7) 0.4898(4) 0.072(3) Uani 1 1 d . . .
H19 H 0.2199 0.5661 0.4872 0.086 Uiso 1 1 calc R . .
C20 C 0.21795(16) 0.4240(8) 0.4472(4) 0.074(3) Uani 1 1 d . . .
H20 H 0.2207 0.4538 0.4153 0.089 Uiso 1 1 calc R . .
C21 C 0.21413(14) 0.3089(7) 0.4512(3) 0.056(2) Uani 1 1 d . . .
C22 C 0.21424(17) 0.2282(8) 0.4111(4) 0.075(3) Uani 1 1 d . . .
H22 H 0.2167 0.2502 0.3776 0.090 Uiso 1 1 calc R . .
C23 C 0.21086(15) 0.1198(7) 0.4199(3) 0.063(2) Uani 1 1 d . . .
H23 H 0.2109 0.0673 0.3929 0.075 Uiso 1 1 calc R . .
C24 C 0.20725(14) 0.0871(6) 0.4717(3) 0.0479(19) Uani 1 1 d . . .
C25 C 0.21366(17) 0.5193(6) 0.5851(3) 0.082(3) Uani 1 1 d . . .
H25A H 0.2109 0.4755 0.6148 0.122 Uiso 1 1 calc R . .
H25B H 0.1983 0.5722 0.5718 0.122 Uiso 1 1 calc R . .
H25C H 0.2317 0.5577 0.5994 0.122 Uiso 1 1 calc R . .
C26 C 0.20775(14) -0.0709(5) 0.5350(3) 0.0498(19) Uani 1 1 d . . .
H26A H 0.2246 -0.0406 0.5637 0.060 Uiso 1 1 calc R . .
H26B H 0.2104 -0.1504 0.5334 0.060 Uiso 1 1 calc R . .
C27 C 0.14787(14) -0.1208(6) 0.5021(3) 0.0489(18) Uani 1 1 d . . .
C28 C 0.12118(17) -0.0729(7) 0.4784(3) 0.072(2) Uani 1 1 d . . .
H28 H 0.1178 -0.0019 0.4893 0.087 Uiso 1 1 calc R . .
C29 C 0.09929(18) -0.1307(9) 0.4382(4) 0.095(3) Uani 1 1 d . . .
H29 H 0.0813 -0.0976 0.4221 0.114 Uiso 1 1 calc R . .
C30 C 0.1038(3) -0.2357(10) 0.4219(4) 0.105(4) Uani 1 1 d . . .
H30 H 0.0890 -0.2744 0.3955 0.125 Uiso 1 1 calc R . .
C31 C 0.1305(3) -0.2828(8) 0.4453(4) 0.096(3) Uani 1 1 d . . .
H31 H 0.1340 -0.3536 0.4343 0.115 Uiso 1 1 calc R . .
C32 C 0.15224(19) -0.2253(6) 0.4850(3) 0.069(2) Uani 1 1 d . . .
H32 H 0.1703 -0.2581 0.5005 0.083 Uiso 1 1 calc R . .
C33 C 0.18097(15) -0.1231(5) 0.6181(3) 0.0508(18) Uani 1 1 d . . .
C34 C 0.16259(19) -0.1035(7) 0.6466(4) 0.099(3) Uani 1 1 d . . .
H34 H 0.1484 -0.0494 0.6338 0.119 Uiso 1 1 calc R . .
C35 C 0.1649(3) -0.1648(10) 0.6953(5) 0.135(5) Uani 1 1 d . . .
H35 H 0.1520 -0.1513 0.7145 0.162 Uiso 1 1 calc R . .
C36 C 0.1852(3) -0.2420(9) 0.7147(5) 0.123(4) Uani 1 1 d . . .
H36 H 0.1862 -0.2838 0.7463 0.147 Uiso 1 1 calc R . .
C37 C 0.2041(2) -0.2585(7) 0.6880(4) 0.097(3) Uani 1 1 d . . .
H37 H 0.2187 -0.3109 0.7018 0.116 Uiso 1 1 calc R . .
C38 C 0.20237(17) -0.1986(6) 0.6402(3) 0.071(2) Uani 1 1 d . . .
H38 H 0.2160 -0.2100 0.6228 0.085 Uiso 1 1 calc R . .
C39 C 0.06492(17) 1.0017(6) 0.5862(4) 0.062(2) Uani 1 1 d . . .
C40 C 0.0707(2) 1.0851(8) 0.5525(4) 0.098(3) Uani 1 1 d . . .
H40 H 0.0602 1.0894 0.5141 0.118 Uiso 1 1 calc R . .
C41 C 0.0919(2) 1.1592(9) 0.5768(5) 0.111(4) Uani 1 1 d . . .
H41 H 0.0967 1.2123 0.5547 0.133 Uiso 1 1 calc R . .
C42 C 0.1064(2) 1.1561(7) 0.6342(5) 0.097(3) Uani 1 1 d . . .
H42 H 0.1206 1.2081 0.6514 0.116 Uiso 1 1 calc R . .
C43 C 0.09926(15) 1.0737(6) 0.6659(4) 0.056(2) Uani 1 1 d . . .
C44 C 0.11292(15) 1.0663(6) 0.7267(4) 0.058(2) Uani 1 1 d . . .
C45 C 0.13117(18) 1.1485(7) 0.7591(5) 0.089(3) Uani 1 1 d . . .
H45 H 0.1357 1.2105 0.7417 0.107 Uiso 1 1 calc R . .
C46 C 0.1422(2) 1.1368(10) 0.8162(5) 0.104(4) Uani 1 1 d . . .
H46 H 0.1539 1.1921 0.8380 0.124 Uiso 1 1 calc R . .
C47 C 0.13629(19) 1.0451(9) 0.8413(4) 0.094(3) Uani 1 1 d . . .
H47 H 0.1441 1.0350 0.8802 0.113 Uiso 1 1 calc R . .
C48 C 0.11834(18) 0.9680(7) 0.8073(4) 0.077(3) Uani 1 1 d . . .
H48 H 0.1138 0.9055 0.8243 0.093 Uiso 1 1 calc R . .
C49 C 0.04202(16) 0.9207(7) 0.5598(3) 0.058(2) Uani 1 1 d . . .
C50 C 0.02275(16) 0.8890(6) 0.5861(3) 0.066(2) Uani 1 1 d . . .
H50 H 0.0244 0.9189 0.6212 0.079 Uiso 1 1 calc R . .
C51 C 0.00106(18) 0.8138(8) 0.5614(4) 0.090(3) Uani 1 1 d . . .
H51 H -0.0119 0.7949 0.5796 0.108 Uiso 1 1 calc R . .
C52 C -0.0016(2) 0.7666(9) 0.5101(5) 0.115(4) Uani 1 1 d . . .
H52 H -0.0163 0.7161 0.4936 0.138 Uiso 1 1 calc R . .
C53 C 0.0176(3) 0.7948(11) 0.4836(5) 0.125(4) Uani 1 1 d . . .
H53 H 0.0165 0.7623 0.4494 0.150 Uiso 1 1 calc R . .
C54 C 0.0382(2) 0.8708(8) 0.5082(4) 0.093(3) Uani 1 1 d . . .
H54 H 0.0507 0.8909 0.4892 0.112 Uiso 1 1 calc R . .
C55 C 0.04057(15) 1.0073(7) 0.7510(4) 0.056(2) Uani 1 1 d . . .
C56 C 0.04047(16) 1.1873(8) 0.7205(5) 0.077(3) Uani 1 1 d . . .
C57 C 0.0363(2) 1.2308(9) 0.7683(5) 0.096(4) Uani 1 1 d . . .
H57 H 0.0347 1.3069 0.7726 0.115 Uiso 1 1 calc R . .
C58 C 0.03454(18) 1.1596(9) 0.8081(4) 0.092(3) Uani 1 1 d . . .
H58 H 0.0324 1.1864 0.8411 0.110 Uiso 1 1 calc R . .
C59 C 0.03591(17) 1.0442(9) 0.8000(4) 0.074(3) Uani 1 1 d . . .
C60 C 0.03437(18) 0.9629(11) 0.8383(4) 0.095(4) Uani 1 1 d . . .
H60 H 0.0322 0.9838 0.8723 0.114 Uiso 1 1 calc R . .
C61 C 0.03600(18) 0.8545(9) 0.8268(4) 0.087(3) Uani 1 1 d . . .
H61 H 0.0342 0.8007 0.8519 0.104 Uiso 1 1 calc R . .
C62 C 0.04046(15) 0.8229(8) 0.7757(4) 0.060(2) Uani 1 1 d . . .
C63 C 0.04262(19) 1.2635(7) 0.6747(4) 0.104(3) Uani 1 1 d . . .
H63A H 0.0454 1.2204 0.6448 0.156 Uiso 1 1 calc R . .
H63B H 0.0587 1.3128 0.6899 0.156 Uiso 1 1 calc R . .
H63C H 0.0252 1.3059 0.6600 0.156 Uiso 1 1 calc R . .
C64 C 0.03996(15) 0.6712(6) 0.7099(3) 0.070(2) Uani 1 1 d . . .
H64A H 0.0239 0.7044 0.6804 0.084 Uiso 1 1 calc R . .
H64B H 0.0366 0.5919 0.7096 0.084 Uiso 1 1 calc R . .
C65 C 0.0683(2) 0.6307(7) 0.6291(4) 0.087(3) Uani 1 1 d U . .
C66 C 0.0830(2) 0.6677(8) 0.5963(4) 0.110(3) Uani 1 1 d U . .
H66 H 0.0960 0.7259 0.6091 0.132 Uiso 1 1 calc R . .
C67 C 0.0793(3) 0.6206(9) 0.5435(5) 0.127(3) Uani 1 1 d U . .
H67 H 0.0899 0.6460 0.5216 0.153 Uiso 1 1 calc R . .
C68 C 0.0610(3) 0.5418(11) 0.5256(5) 0.145(4) Uani 1 1 d U . .
H68 H 0.0582 0.5140 0.4897 0.174 Uiso 1 1 calc R . .
C69 C 0.0454(3) 0.4959(11) 0.5554(6) 0.169(4) Uani 1 1 d U . .
H69 H 0.0331 0.4361 0.5416 0.203 Uiso 1 1 calc R . .
C70 C 0.0490(3) 0.5457(9) 0.6098(5) 0.141(4) Uani 1 1 d U . .
H70 H 0.0383 0.5201 0.6315 0.169 Uiso 1 1 calc R . .
C71 C 0.09943(16) 0.6109(6) 0.7459(3) 0.0531(19) Uani 1 1 d . . .
C72 C 0.12653(18) 0.6493(7) 0.7714(3) 0.075(3) Uani 1 1 d . . .
H72 H 0.1310 0.7211 0.7637 0.090 Uiso 1 1 calc R . .
C73 C 0.14770(19) 0.5845(9) 0.8086(4) 0.097(3) Uani 1 1 d . . .
H73 H 0.1664 0.6121 0.8237 0.117 Uiso 1 1 calc R . .
C74 C 0.1419(3) 0.4829(10) 0.8232(4) 0.100(3) Uani 1 1 d . . .
H74 H 0.1562 0.4397 0.8481 0.120 Uiso 1 1 calc R . .
C75 C 0.1145(3) 0.4447(8) 0.8006(5) 0.107(4) Uani 1 1 d . . .
H75 H 0.1099 0.3752 0.8110 0.129 Uiso 1 1 calc R . .
C76 C 0.0935(2) 0.5077(7) 0.7623(4) 0.094(3) Uani 1 1 d . . .
H76 H 0.0749 0.4796 0.7472 0.113 Uiso 1 1 calc R . .

loop_
_atom_site_aniso_label
_atom_site_aniso_U_11
_atom_site_aniso_U_22
_atom_site_aniso_U_33
_atom_site_aniso_U_23
_atom_site_aniso_U_13
_atom_site_aniso_U_12
Cu1 0.0481(5) 0.0417(5) 0.0530(6) -0.0001(4) 0.0211(4) 0.0035(4)
Cu2 0.0504(6) 0.0438(5) 0.0607(6) -0.0004(5) 0.0220(5) -0.0084(5)
B1 0.076(8) 0.061(7) 0.101(9) -0.013(7) 0.029(7) 0.007(6)
B2 0.078(8) 0.094(8) 0.078(8) 0.029(6) 0.049(7) 0.039(6)
F1 0.170(5) 0.089(4) 0.183(6) 0.033(4) 0.043(5) -0.021(4)
F2 0.126(9) 0.201(10) 0.168(10) -0.066(8) 0.057(8) 0.056(8)
F3 0.139(11) 0.151(9) 0.102(8) -0.051(6) 0.014(7) 0.004(8)
F4 0.099(7) 0.090(7) 0.146(10) 0.006(7) 0.005(7) -0.030(6)
F5 0.127(9) 0.132(7) 0.109(7) -0.050(6) 0.046(6) -0.027(6)
F6 0.098(7) 0.229(11) 0.165(11) 0.007(9) 0.029(7) 0.090(7)
F7 0.138(9) 0.121(7) 0.097(7) 0.009(6) 0.080(7) 0.014(6)
F2' 0.132(11) 0.112(9) 0.123(11) -0.022(8) 0.080(9) 0.019(9)
F3' 0.149(11) 0.106(9) 0.111(9) -0.037(7) 0.070(8) -0.049(9)
F4' 0.074(9) 0.110(10) 0.140(12) -0.009(9) 0.020(9) 0.002(7)
F5' 0.122(12) 0.125(11) 0.090(11) -0.016(9) -0.015(10) 0.035(9)
F6' 0.092(11) 0.153(13) 0.136(14) 0.020(12) 0.031(11) 0.016(10)
F7' 0.138(13) 0.182(12) 0.122(11) -0.067(10) 0.047(11) 0.058(11)
F8 0.152(5) 0.089(4) 0.129(4) 0.021(3) 0.047(4) -0.002(4)
P1 0.0405(11) 0.0368(10) 0.0526(12) 0.0003(10) 0.0196(9) 0.0013(9)
P2 0.0588(13) 0.0392(11) 0.0553(13) -0.0024(11) 0.0203(10) -0.0083(10)
N1 0.049(4) 0.043(4) 0.055(4) -0.001(3) 0.025(3) -0.017(3)
N2 0.053(4) 0.051(4) 0.058(5) 0.000(3) 0.023(4) 0.002(3)
N3 0.041(4) 0.050(4) 0.051(4) -0.001(3) 0.023(3) -0.004(3)
N4 0.051(4) 0.043(4) 0.076(5) 0.007(4) 0.027(4) -0.008(3)
N5 0.054(4) 0.051(4) 0.058(4) -0.011(3) 0.031(3) -0.005(3)
N6 0.038(4) 0.051(4) 0.063(5) 0.002(3) 0.018(3) 0.006(3)
N7 0.053(4) 0.055(4) 0.059(5) -0.001(4) 0.016(4) -0.003(3)
N8 0.046(4) 0.059(5) 0.063(4) -0.007(4) 0.024(3) -0.001(3)
N9 0.050(4) 0.051(4) 0.089(5) -0.012(4) 0.023(4) 0.004(3)
N10 0.075(5) 0.078(5) 0.082(6) 0.019(5) 0.048(4) -0.008(4)
C1 0.045(5) 0.058(5) 0.061(6) -0.011(4) 0.027(5) -0.016(4)
C2 0.087(7) 0.078(7) 0.069(6) -0.036(5) 0.040(5) -0.026(5)
C3 0.115(9) 0.060(6) 0.122(9) -0.040(7) 0.069(8) -0.007(6)
C4 0.086(7) 0.052(6) 0.100(8) -0.008(6) 0.041(6) 0.002(5)
C5 0.049(5) 0.035(5) 0.086(7) 0.001(4) 0.037(5) -0.005(4)
C6 0.054(5) 0.040(5) 0.064(6) 0.008(4) 0.031(4) 0.001(4)
C7 0.080(6) 0.058(6) 0.112(8) 0.019(6) 0.037(6) 0.029(5)
C8 0.091(8) 0.104(9) 0.097(9) 0.048(7) 0.025(7) 0.042(7)
C9 0.075(7) 0.099(8) 0.073(7) 0.027(7) 0.008(5) 0.012(6)
C10 0.084(7) 0.068(6) 0.067(7) 0.010(5) 0.016(6) 0.014(5)
C11 0.056(5) 0.072(6) 0.040(5) -0.003(4) 0.021(4) -0.014(4)
C12 0.061(6) 0.123(8) 0.058(6) 0.007(6) 0.016(5) -0.007(6)
C13 0.081(7) 0.121(9) 0.057(6) 0.018(6) 0.011(6) -0.001(6)
C14 0.079(8) 0.087(7) 0.064(6) 0.012(6) -0.009(6) 0.018(5)
C15 0.062(6) 0.098(7) 0.060(6) -0.006(6) 0.014(5) 0.006(5)
C16 0.058(5) 0.082(6) 0.044(5) 0.002(5) 0.019(4) -0.009(5)
C17 0.036(5) 0.055(5) 0.064(6) 0.010(5) 0.021(4) 0.002(4)
C18 0.043(5) 0.054(5) 0.077(6) -0.001(5) 0.018(4) -0.009(4)
C19 0.062(6) 0.058(6) 0.092(7) 0.027(6) 0.021(6) -0.009(5)
C20 0.065(6) 0.079(7) 0.075(7) 0.042(6) 0.021(5) -0.013(5)
C21 0.039(5) 0.074(6) 0.060(6) 0.015(5) 0.025(4) -0.004(4)
C22 0.069(6) 0.108(8) 0.057(6) 0.025(6) 0.035(5) 0.003(6)
C23 0.068(5) 0.078(6) 0.055(5) 0.001(5) 0.039(4) -0.001(5)
C24 0.041(4) 0.059(5) 0.051(5) 0.002(4) 0.024(4) -0.010(4)
C25 0.088(7) 0.059(6) 0.098(7) -0.010(5) 0.032(6) -0.017(5)
C26 0.054(5) 0.029(4) 0.068(5) -0.002(4) 0.023(4) 0.002(3)
C27 0.045(5) 0.045(5) 0.060(5) 0.007(4) 0.022(4) 0.001(4)
C28 0.055(5) 0.091(7) 0.071(6) -0.020(5) 0.021(5) -0.012(5)
C29 0.050(6) 0.135(10) 0.090(7) -0.027(7) 0.011(5) -0.020(6)
C30 0.098(9) 0.124(10) 0.084(8) -0.034(7) 0.020(7) -0.052(7)
C31 0.127(10) 0.069(7) 0.094(8) -0.023(6) 0.039(8) -0.031(7)
C32 0.078(6) 0.049(5) 0.080(6) -0.013(5) 0.024(5) -0.009(5)
C33 0.053(5) 0.043(4) 0.061(5) 0.005(4) 0.026(4) 0.004(4)
C34 0.099(7) 0.107(8) 0.114(8) 0.061(6) 0.067(6) 0.049(6)
C35 0.172(12) 0.139(10) 0.148(11) 0.066(9) 0.125(9) 0.051(9)
C36 0.175(13) 0.094(9) 0.124(10) 0.060(7) 0.083(10) 0.029(8)
C37 0.108(9) 0.077(7) 0.104(9) 0.035(6) 0.034(7) 0.037(6)
C38 0.086(6) 0.067(6) 0.073(6) 0.027(5) 0.044(5) 0.030(5)
C39 0.056(6) 0.065(6) 0.074(7) 0.019(5) 0.034(5) 0.003(4)
C40 0.080(7) 0.116(9) 0.099(8) 0.048(7) 0.032(6) -0.007(6)
C41 0.098(9) 0.119(10) 0.133(10) 0.059(8) 0.061(8) -0.001(7)
C42 0.078(7) 0.078(7) 0.142(10) 0.028(7) 0.049(7) -0.026(5)
C43 0.043(5) 0.044(5) 0.088(7) 0.005(5) 0.032(5) 0.000(4)
C44 0.046(5) 0.048(5) 0.082(7) -0.001(5) 0.024(5) 0.003(4)
C45 0.075(7) 0.079(7) 0.127(9) -0.032(7) 0.050(6) -0.044(5)
C46 0.067(7) 0.109(9) 0.130(11) -0.064(9) 0.026(7) -0.033(6)
C47 0.070(7) 0.117(9) 0.082(7) -0.039(7) 0.006(6) -0.019(6)
C48 0.070(6) 0.084(7) 0.075(7) -0.006(6) 0.020(5) -0.011(5)
C49 0.048(5) 0.073(6) 0.050(5) 0.010(5) 0.012(4) 0.012(4)
C50 0.058(5) 0.079(6) 0.057(5) -0.010(5) 0.012(5) -0.007(5)
C51 0.061(6) 0.100(8) 0.099(8) -0.016(6) 0.014(6) -0.022(5)
C52 0.092(10) 0.119(9) 0.105(10) -0.052(8) -0.005(8) -0.015(7)
C53 0.107(10) 0.168(12) 0.088(9) -0.047(9) 0.015(8) 0.001(9)
C54 0.096(8) 0.131(9) 0.056(6) -0.010(6) 0.030(6) 0.011(7)
C55 0.037(5) 0.069(6) 0.063(6) -0.011(5) 0.020(4) -0.002(4)
C56 0.045(5) 0.070(7) 0.118(9) -0.018(7) 0.029(5) 0.001(5)
C57 0.075(7) 0.076(8) 0.119(10) -0.032(7) 0.012(7) 0.022(6)
C58 0.063(6) 0.109(9) 0.089(8) -0.054(7) 0.007(6) 0.022(6)
C59 0.044(5) 0.109(9) 0.064(7) -0.017(7) 0.014(5) 0.010(5)
C60 0.055(6) 0.159(11) 0.077(8) -0.040(8) 0.028(5) -0.002(7)
C61 0.078(7) 0.137(10) 0.060(6) 0.005(6) 0.043(5) -0.011(7)
C62 0.040(5) 0.074(6) 0.068(6) 0.006(5) 0.022(4) -0.001(4)
C63 0.101(8) 0.056(6) 0.149(10) -0.006(6) 0.034(7) 0.007(5)
C64 0.066(6) 0.048(5) 0.095(7) 0.000(5) 0.026(5) -0.010(4)
C65 0.123(7) 0.060(5) 0.079(6) -0.012(5) 0.037(5) -0.002(5)
C66 0.166(8) 0.092(6) 0.083(6) -0.009(5) 0.058(6) 0.035(6)
C67 0.179(8) 0.102(7) 0.110(7) 0.005(6) 0.061(6) 0.046(6)
C68 0.188(8) 0.135(8) 0.099(7) -0.020(6) 0.032(6) 0.019(7)
C69 0.211(9) 0.129(8) 0.145(8) -0.043(7) 0.029(8) -0.020(7)
C70 0.192(8) 0.116(7) 0.109(7) -0.041(6) 0.045(7) -0.021(7)
C71 0.064(5) 0.043(5) 0.059(5) -0.005(4) 0.031(4) -0.010(4)
C72 0.069(6) 0.076(6) 0.080(6) 0.030(5) 0.026(5) 0.011(5)
C73 0.068(7) 0.111(8) 0.102(8) 0.023(7) 0.014(6) -0.006(6)
C74 0.105(9) 0.113(10) 0.088(8) 0.047(7) 0.041(7) 0.042(8)
C75 0.132(10) 0.066(7) 0.124(10) 0.040(7) 0.044(8) 0.009(7)
C76 0.084(7) 0.056(6) 0.120(8) 0.025(6) 0.005(6) -0.002(5)

loop_
_atom_type_symbol
_atom_type_description
_atom_type_scat_dispersion_real
_atom_type_scat_dispersion_imag
_atom_type_scat_source
C C 0.0033 0.0016 'International Tables Vol C Tables 4.2.6.8 and 6.1.1.4'
H H 0.0000 0.0000 'International Tables Vol C Tables 4.2.6.8 and 6.1.1.4'
N N 0.0061 0.0033 'International Tables Vol C Tables 4.2.6.8 and 6.1.1.4'
P P 0.1023 0.0942 'International Tables Vol C Tables 4.2.6.8 and 6.1.1.4'
Cu Cu 0.3201 1.2651 'International Tables Vol C Tables 4.2.6.8 and 6.1.1.4'
B B 0.0013 0.0007 'International Tables Vol C Tables 4.2.6.8 and 6.1.1.4'
F F 0.0171 0.0103 'International Tables Vol C Tables 4.2.6.8 and 6.1.1.4'

loop_
_geom_angle_atom_site_label_1
_geom_angle_atom_site_label_2
_geom_angle_atom_site_label_3
_geom_angle
_geom_angle_site_symmetry_1
_geom_angle_site_symmetry_3
_geom_angle_publ_flag
N2 Cu1 N1 80.4(3) . . ?
N2 Cu1 P1 130.01(18) . . ?
N1 Cu1 P1 133.85(17) . . ?
N2 Cu1 N3 95.1(2) . . ?
N1 Cu1 N3 117.2(2) . . ?
P1 Cu1 N3 96.15(16) . . ?
N7 Cu2 N6 80.8(3) . . ?
N7 Cu2 P2 130.13(19) . . ?
N6 Cu2 P2 133.00(18) . . ?
N7 Cu2 N8 97.1(2) . . ?
N6 Cu2 N8 117.8(2) . . ?
P2 Cu2 N8 95.03(18) . . ?
F4 B1 F3 113.6(11) . . ?
F4 B1 F2 112.9(10) . . ?
F3 B1 F2 109.7(10) . . ?
F4 B1 F4' 129.1(11) . . ?
F3 B1 F4' 58.3(8) . . ?
F2 B1 F4' 51.7(8) . . ?
F4 B1 F1 111.8(9) . . ?
F3 B1 F1 105.9(9) . . ?
F2 B1 F1 102.1(9) . . ?
F4' B1 F1 118.7(10) . . ?
F4 B1 F3' 40.4(8) . . ?
F3 B1 F3' 137.3(12) . . ?
F2 B1 F3' 73.1(9) . . ?
F4' B1 F3' 107.5(11) . . ?
F1 B1 F3' 115.2(11) . . ?
F4 B1 F2' 65.1(9) . . ?
F3 B1 F2' 54.3(8) . . ?
F2 B1 F2' 153.3(11) . . ?
F4' B1 F2' 107.2(11) . . ?
F1 B1 F2' 103.0(8) . . ?
F3' B1 F2' 103.7(11) . . ?
F6 B2 F7' 65.3(9) . . ?
F6 B2 F6' 127.9(14) . . ?
F7' B2 F6' 111.6(13) . . ?
F6 B2 F8 115.5(11) . . ?
F7' B2 F8 115.3(11) . . ?
F6' B2 F8 111.9(11) . . ?
F6 B2 F5 113.8(10) . . ?
F7' B2 F5 50.3(10) . . ?
F6' B2 F5 72.1(12) . . ?
F8 B2 F5 104.8(8) . . ?
F6 B2 F7 113.1(10) . . ?
F7' B2 F7 138.9(13) . . ?
F6' B2 F7 34.0(9) . . ?
F8 B2 F7 102.4(8) . . ?
F5 B2 F7 106.1(9) . . ?
F6 B2 F5' 43.1(8) . . ?
F7' B2 F5' 108.0(12) . . ?
F6' B2 F5' 106.6(12) . . ?
F8 B2 F5' 102.6(10) . . ?
F5 B2 F5' 150.7(11) . . ?
F7 B2 F5' 77.4(11) . . ?
C33 P1 C27 102.2(3) . . ?
C33 P1 C26 105.3(3) . . ?
C27 P1 C26 102.7(3) . . ?
C33 P1 Cu1 122.8(2) . . ?
C27 P1 Cu1 119.3(2) . . ?
C26 P1 Cu1 102.0(2) . . ?
C65 P2 C71 104.2(4) . . ?
C65 P2 C64 104.7(4) . . ?
C71 P2 C64 103.1(3) . . ?
C65 P2 Cu2 118.4(3) . . ?
C71 P2 Cu2 121.7(2) . . ?
C64 P2 Cu2 102.4(3) . . ?
C1 N1 C5 118.3(7) . . ?
C1 N1 Cu1 128.1(5) . . ?
C5 N1 Cu1 113.3(5) . . ?
C10 N2 C6 117.3(7) . . ?
C10 N2 Cu1 127.8(5) . . ?
C6 N2 Cu1 114.4(5) . . ?
C24 N3 C17 118.3(6) . . ?
C24 N3 Cu1 119.3(4) . . ?
C17 N3 Cu1 112.0(4) . . ?
C17 N4 C18 119.0(7) . . ?
C24 N5 C26 124.3(6) . . ?
C24 N5 H5 117.9 . . ?
C26 N5 H5 117.9 . . ?
C39 N6 C43 118.6(7) . . ?
C39 N6 Cu2 129.5(5) . . ?
C43 N6 Cu2 111.8(5) . . ?
C48 N7 C44 118.8(7) . . ?
C48 N7 Cu2 126.9(6) . . ?
C44 N7 Cu2 113.8(5) . . ?
C62 N8 C55 117.0(7) . . ?
C62 N8 Cu2 120.8(5) . . ?
C55 N8 Cu2 111.4(5) . . ?
C56 N9 C55 119.4(8) . . ?
C62 N10 C64 125.9(7) . . ?
C62 N10 H10 117.1 . . ?
C64 N10 H10 117.1 . . ?
N1 C1 C2 121.3(8) . . ?
N1 C1 C11 116.8(7) . . ?
C2 C1 C11 121.9(8) . . ?
C3 C2 C1 119.4(8) . . ?
C3 C2 H2 120.3 . . ?
C1 C2 H2 120.3 . . ?
C2 C3 C4 119.9(8) . . ?
C2 C3 H3 120.1 . . ?
C4 C3 H3 120.1 . . ?
C3 C4 C5 119.0(8) . . ?
C3 C4 H4 120.5 . . ?
C5 C4 H4 120.5 . . ?
N1 C5 C4 122.1(8) . . ?
N1 C5 C6 115.6(7) . . ?
C4 C5 C6 122.4(8) . . ?
N2 C6 C7 121.0(8) . . ?
N2 C6 C5 115.5(7) . . ?
C7 C6 C5 123.4(8) . . ?
C8 C7 C6 120.2(9) . . ?
C8 C7 H7 119.9 . . ?
C6 C7 H7 119.9 . . ?
C7 C8 C9 119.3(9) . . ?
C7 C8 H8 120.4 . . ?
C9 C8 H8 120.4 . . ?
C8 C9 C10 117.8(9) . . ?
C8 C9 H9 121.1 . . ?
C10 C9 H9 121.1 . . ?
N2 C10 C9 124.4(8) . . ?
N2 C10 H10A 117.8 . . ?
C9 C10 H10A 117.8 . . ?
C12 C11 C16 118.0(8) . . ?
C12 C11 C1 121.2(8) . . ?
C16 C11 C1 120.8(7) . . ?
C13 C12 C11 121.9(9) . . ?
C13 C12 H12 119.1 . . ?
C11 C12 H12 119.1 . . ?
C12 C13 C14 120.4(9) . . ?
C12 C13 H13 119.8 . . ?
C14 C13 H13 119.8 . . ?
C15 C14 C13 118.5(8) . . ?
C15 C14 H14 120.7 . . ?
C13 C14 H14 120.7 . . ?
C14 C15 C16 121.4(9) . . ?
C14 C15 H15 119.3 . . ?
C16 C15 H15 119.3 . . ?
C15 C16 C11 119.7(7) . . ?
C15 C16 H16 120.1 . . ?
C11 C16 H16 120.1 . . ?
N4 C17 N3 114.9(7) . . ?
N4 C17 C21 122.9(7) . . ?
N3 C17 C21 122.2(8) . . ?
N4 C18 C19 121.7(8) . . ?
N4 C18 C25 118.2(8) . . ?
C19 C18 C25 120.2(8) . . ?
C20 C19 C18 120.5(8) . . ?
C20 C19 H19 119.8 . . ?
C18 C19 H19 119.8 . . ?
C19 C20 C21 119.4(8) . . ?
C19 C20 H20 120.3 . . ?
C21 C20 H20 120.3 . . ?
C22 C21 C20 126.8(8) . . ?
C22 C21 C17 116.6(8) . . ?
C20 C21 C17 116.6(8) . . ?
C23 C22 C21 121.7(8) . . ?
C23 C22 H22 119.2 . . ?
C21 C22 H22 119.2 . . ?
C22 C23 C24 118.6(8) . . ?
C22 C23 H23 120.7 . . ?
C24 C23 H23 120.7 . . ?
N3 C24 N5 120.0(7) . . ?
N3 C24 C23 122.5(7) . . ?
N5 C24 C23 117.6(7) . . ?
C18 C25 H25A 109.5 . . ?
C18 C25 H25B 109.5 . . ?
H25A C25 H25B 109.5 . . ?
C18 C25 H25C 109.5 . . ?
H25A C25 H25C 109.5 . . ?
H25B C25 H25C 109.5 . . ?
N5 C26 P1 111.6(4) . . ?
N5 C26 H26A 109.3 . . ?
P1 C26 H26A 109.3 . . ?
N5 C26 H26B 109.3 . . ?
P1 C26 H26B 109.3 . . ?
H26A C26 H26B 108.0 . . ?
C32 C27 C28 118.7(7) . . ?
C32 C27 P1 122.8(6) . . ?
C28 C27 P1 118.6(6) . . ?
C27 C28 C29 119.8(8) . . ?
C27 C28 H28 120.1 . . ?
C29 C28 H28 120.1 . . ?
C30 C29 C28 120.9(9) . . ?
C30 C29 H29 119.5 . . ?
C28 C29 H29 119.5 . . ?
C31 C30 C29 119.0(9) . . ?
C31 C30 H30 120.5 . . ?
C29 C30 H30 120.5 . . ?
C30 C31 C32 120.0(9) . . ?
C30 C31 H31 120.0 . . ?
C32 C31 H31 120.0 . . ?
C27 C32 C31 121.6(8) . . ?
C27 C32 H32 119.2 . . ?
C31 C32 H32 119.2 . . ?
C34 C33 C38 117.8(7) . . ?
C34 C33 P1 117.1(6) . . ?
C38 C33 P1 125.1(6) . . ?
C33 C34 C35 120.0(8) . . ?
C33 C34 H34 120.0 . . ?
C35 C34 H34 120.0 . . ?
C36 C35 C34 120.9(10) . . ?
C36 C35 H35 119.5 . . ?
C34 C35 H35 119.5 . . ?
C35 C36 C37 119.2(10) . . ?
C35 C36 H36 120.4 . . ?
C37 C36 H36 120.4 . . ?
C36 C37 C38 120.6(9) . . ?
C36 C37 H37 119.7 . . ?
C38 C37 H37 119.7 . . ?
C33 C38 C37 121.2(8) . . ?
C33 C38 H38 119.4 . . ?
C37 C38 H38 119.4 . . ?
N6 C39 C40 122.0(8) . . ?
N6 C39 C49 119.0(7) . . ?
C40 C39 C49 119.0(9) . . ?
C41 C40 C39 118.9(9) . . ?
C41 C40 H40 120.6 . . ?
C39 C40 H40 120.6 . . ?
C40 C41 C42 120.3(9) . . ?
C40 C41 H41 119.9 . . ?
C42 C41 H41 119.9 . . ?
C41 C42 C43 118.5(9) . . ?
C41 C42 H42 120.7 . . ?
C43 C42 H42 120.7 . . ?
N6 C43 C42 121.5(8) . . ?
N6 C43 C44 116.4(7) . . ?
C42 C43 C44 122.1(8) . . ?
N7 C44 C45 120.0(8) . . ?
N7 C44 C43 116.8(7) . . ?
C45 C44 C43 123.2(8) . . ?
C46 C45 C44 119.4(9) . . ?
C46 C45 H45 120.3 . . ?
C44 C45 H45 120.3 . . ?
C47 C46 C45 120.4(10) . . ?
C47 C46 H46 119.8 . . ?
C45 C46 H46 119.8 . . ?
C46 C47 C48 117.3(10) . . ?
C46 C47 H47 121.3 . . ?
C48 C47 H47 121.3 . . ?
N7 C48 C47 124.2(9) . . ?
N7 C48 H48 117.9 . . ?
C47 C48 H48 117.9 . . ?
C50 C49 C54 115.5(8) . . ?
C50 C49 C39 120.9(8) . . ?
C54 C49 C39 123.6(9) . . ?
C51 C50 C49 121.3(8) . . ?
C51 C50 H50 119.3 . . ?
C49 C50 H50 119.3 . . ?
C52 C51 C50 120.5(10) . . ?
C52 C51 H51 119.7 . . ?
C50 C51 H51 119.7 . . ?
C53 C52 C51 119.4(10) . . ?
C53 C52 H52 120.3 . . ?
C51 C52 H52 120.3 . . ?
C54 C53 C52 118.6(11) . . ?
C54 C53 H53 120.7 . . ?
C52 C53 H53 120.7 . . ?
C53 C54 C49 124.6(10) . . ?
C53 C54 H54 117.7 . . ?
C49 C54 H54 117.7 . . ?
N9 C55 N8 115.2(7) . . ?
N9 C55 C59 120.7(9) . . ?
N8 C55 C59 124.1(9) . . ?
N9 C56 C57 123.5(10) . . ?
N9 C56 C63 116.4(9) . . ?
C57 C56 C63 120.1(10) . . ?
C58 C57 C56 117.9(10) . . ?
C58 C57 H57 121.0 . . ?
C56 C57 H57 121.0 . . ?
C57 C58 C59 120.3(10) . . ?
C57 C58 H58 119.8 . . ?
C59 C58 H58 119.8 . . ?
C60 C59 C55 116.7(10) . . ?
C60 C59 C58 125.2(11) . . ?
C55 C59 C58 118.1(10) . . ?
C61 C60 C59 120.8(10) . . ?
C61 C60 H60 119.6 . . ?
C59 C60 H60 119.6 . . ?
C60 C61 C62 119.5(9) . . ?
C60 C61 H61 120.3 . . ?
C62 C61 H61 120.3 . . ?
N10 C62 N8 118.5(8) . . ?
N10 C62 C61 119.5(9) . . ?
N8 C62 C61 121.9(8) . . ?
C56 C63 H63A 109.5 . . ?
C56 C63 H63B 109.5 . . ?
H63A C63 H63B 109.5 . . ?
C56 C63 H63C 109.5 . . ?
H63A C63 H63C 109.5 . . ?
H63B C63 H63C 109.5 . . ?
N10 C64 P2 111.8(5) . . ?
N10 C64 H64A 109.3 . . ?
P2 C64 H64A 109.3 . . ?
N10 C64 H64B 109.3 . . ?
P2 C64 H64B 109.3 . . ?
H64A C64 H64B 107.9 . . ?
C66 C65 C70 119.0(10) . . ?
C66 C65 P2 118.8(8) . . ?
C70 C65 P2 122.1(9) . . ?
C65 C66 C67 121.5(11) . . ?
C65 C66 H66 119.3 . . ?
C67 C66 H66 119.3 . . ?
C68 C67 C66 119.0(14) . . ?
C68 C67 H67 120.5 . . ?
C66 C67 H67 120.5 . . ?
C67 C68 C69 124.8(15) . . ?
C67 C68 H68 117.6 . . ?
C69 C68 H68 117.6 . . ?
C68 C69 C70 116.1(13) . . ?
C68 C69 H69 122.0 . . ?
C70 C69 H69 122.0 . . ?
C65 C70 C69 119.6(12) . . ?
C65 C70 H70 120.2 . . ?
C69 C70 H70 120.2 . . ?
C72 C71 C76 116.3(7) . . ?
C72 C71 P2 119.2(6) . . ?
C76 C71 P2 124.5(6) . . ?
C71 C72 C73 121.7(8) . . ?
C71 C72 H72 119.2 . . ?
C73 C72 H72 119.2 . . ?
C74 C73 C72 121.3(9) . . ?
C74 C73 H73 119.3 . . ?
C72 C73 H73 119.3 . . ?
C73 C74 C75 118.2(10) . . ?
C73 C74 H74 120.9 . . ?
C75 C74 H74 120.9 . . ?
C74 C75 C76 120.8(9) . . ?
C74 C75 H75 119.6 . . ?
C76 C75 H75 119.6 . . ?
C71 C76 C75 121.6(9) . . ?
C71 C76 H76 119.2 . . ?
C75 C76 H76 119.2 . . ?

loop_
_geom_bond_atom_site_label_1
_geom_bond_atom_site_label_2
_geom_bond_distance
_geom_bond_site_symmetry_2
_geom_bond_publ_flag
Cu1 N2 2.040(6) . ?
Cu1 N1 2.055(6) . ?
Cu1 P1 2.1623(19) . ?
Cu1 N3 2.205(5) . ?
Cu2 N7 2.039(6) . ?
Cu2 N6 2.070(6) . ?
Cu2 P2 2.159(2) . ?
Cu2 N8 2.202(6) . ?
B1 F4 1.310(11) . ?
B1 F3 1.345(11) . ?
B1 F2 1.348(11) . ?
B1 F4' 1.348(12) . ?
B1 F1 1.353(9) . ?
B1 F3' 1.357(13) . ?
B1 F2' 1.397(12) . ?
B2 F6 1.258(11) . ?
B2 F7' 1.296(12) . ?
B2 F6' 1.348(14) . ?
B2 F8 1.367(9) . ?
B2 F5 1.378(11) . ?
B2 F7 1.382(11) . ?
B2 F5' 1.411(13) . ?
P1 C33 1.809(7) . ?
P1 C27 1.817(7) . ?
P1 C26 1.831(7) . ?
P2 C65 1.784(9) . ?
P2 C71 1.802(7) . ?
P2 C64 1.842(8) . ?
N1 C1 1.349(8) . ?
N1 C5 1.358(8) . ?
N2 C10 1.335(8) . ?
N2 C6 1.341(8) . ?
N3 C24 1.318(8) . ?
N3 C17 1.385(8) . ?
N4 C17 1.324(8) . ?
N4 C18 1.326(8) . ?
N5 C24 1.349(8) . ?
N5 C26 1.451(8) . ?
N5 H5 0.8600 . ?
N6 C39 1.326(9) . ?
N6 C43 1.364(8) . ?
N7 C48 1.321(9) . ?
N7 C44 1.333(8) . ?
N8 C62 1.334(9) . ?
N8 C55 1.374(9) . ?
N9 C56 1.323(10) . ?
N9 C55 1.343(9) . ?
N10 C62 1.331(9) . ?
N10 C64 1.430(9) . ?
N10 H10 0.8600 . ?
C1 C2 1.400(9) . ?
C1 C11 1.474(9) . ?
C2 C3 1.362(11) . ?
C2 H2 0.9300 . ?
C3 C4 1.369(11) . ?
C3 H3 0.9300 . ?
C4 C5 1.383(10) . ?
C4 H4 0.9300 . ?
C5 C6 1.468(9) . ?
C6 C7 1.384(9) . ?
C7 C8 1.360(11) . ?
C7 H7 0.9300 . ?
C8 C9 1.361(11) . ?
C8 H8 0.9300 . ?
C9 C10 1.368(10) . ?
C9 H9 0.9300 . ?
C10 H10A 0.9300 . ?
C11 C12 1.382(10) . ?
C11 C16 1.388(9) . ?
C12 C13 1.356(11) . ?
C12 H12 0.9300 . ?
C13 C14 1.377(11) . ?
C13 H13 0.9300 . ?
C14 C15 1.374(11) . ?
C14 H14 0.9300 . ?
C15 C16 1.379(9) . ?
C15 H15 0.9300 . ?
C16 H16 0.9300 . ?
C17 C21 1.414(9) . ?
C18 C19 1.392(10) . ?
C18 C25 1.488(10) . ?
C19 C20 1.338(10) . ?
C19 H19 0.9300 . ?
C20 C21 1.408(10) . ?
C20 H20 0.9300 . ?
C21 C22 1.402(10) . ?
C22 C23 1.345(9) . ?
C22 H22 0.9300 . ?
C23 C24 1.429(9) . ?
C23 H23 0.9300 . ?
C25 H25A 0.9600 . ?
C25 H25B 0.9600 . ?
C25 H25C 0.9600 . ?
C26 H26A 0.9700 . ?
C26 H26B 0.9700 . ?
C27 C32 1.371(9) . ?
C27 C28 1.375(9) . ?
C28 C29 1.391(10) . ?
C28 H28 0.9300 . ?
C29 C30 1.373(11) . ?
C29 H29 0.9300 . ?
C30 C31 1.370(12) . ?
C30 H30 0.9300 . ?
C31 C32 1.379(10) . ?
C31 H31 0.9300 . ?
C32 H32 0.9300 . ?
C33 C34 1.351(10) . ?
C33 C38 1.362(9) . ?
C34 C35 1.404(11) . ?
C34 H34 0.9300 . ?
C35 C36 1.333(12) . ?
C35 H35 0.9300 . ?
C36 C37 1.337(12) . ?
C36 H36 0.9300 . ?
C37 C38 1.378(10) . ?
C37 H37 0.9300 . ?
C38 H38 0.9300 . ?
C39 C40 1.406(10) . ?
C39 C49 1.471(10) . ?
C40 C41 1.352(12) . ?
C40 H40 0.9300 . ?
C41 C42 1.379(12) . ?
C41 H41 0.9300 . ?
C42 C43 1.391(10) . ?
C42 H42 0.9300 . ?
C43 C44 1.450(10) . ?
C44 C45 1.399(10) . ?
C45 C46 1.360(12) . ?
C45 H45 0.9300 . ?
C46 C47 1.354(12) . ?
C46 H46 0.9300 . ?
C47 C48 1.367(10) . ?
C47 H47 0.9300 . ?
C48 H48 0.9300 . ?
C49 C50 1.383(10) . ?
C49 C54 1.383(10) . ?
C50 C51 1.379(10) . ?
C50 H50 0.9300 . ?
C51 C52 1.375(12) . ?
C51 H51 0.9300 . ?
C52 C53 1.372(14) . ?
C52 H52 0.9300 . ?
C53 C54 1.353(13) . ?
C53 H53 0.9300 . ?
C54 H54 0.9300 . ?
C55 C59 1.399(10) . ?
C56 C57 1.390(12) . ?
C56 C63 1.506(11) . ?
C57 C58 1.342(12) . ?
C57 H57 0.9300 . ?
C58 C59 1.410(12) . ?
C58 H58 0.9300 . ?
C59 C60 1.395(12) . ?
C60 C61 1.347(11) . ?
C60 H60 0.9300 . ?
C61 C62 1.427(11) . ?
C61 H61 0.9300 . ?
C63 H63A 0.9600 . ?
C63 H63B 0.9600 . ?
C63 H63C 0.9600 . ?
C64 H64A 0.9700 . ?
C64 H64B 0.9700 . ?
C65 C66 1.345(12) . ?
C65 C70 1.369(12) . ?
C66 C67 1.399(12) . ?
C66 H66 0.9300 . ?
C67 C68 1.281(14) . ?
C67 H67 0.9300 . ?
C68 C69 1.360(16) . ?
C68 H68 0.9300 . ?
C69 C70 1.449(15) . ?
C69 H69 0.9300 . ?
C70 H70 0.9300 . ?
C71 C72 1.354(9) . ?
C71 C76 1.372(9) . ?
C72 C73 1.384(10) . ?
C72 H72 0.9300 . ?
C73 C74 1.336(11) . ?
C73 H73 0.9300 . ?
C74 C75 1.355(12) . ?
C74 H74 0.9300 . ?
C75 C76 1.379(11) . ?
C75 H75 0.9300 . ?
C76 H76 0.9300 . ?

loop_
_geom_torsion_atom_site_label_1
_geom_torsion_atom_site_label_2
_geom_torsion_atom_site_label_3
_geom_torsion_atom_site_label_4
_geom_torsion
_geom_torsion_site_symmetry_1
_geom_torsion_site_symmetry_2
_geom_torsion_site_symmetry_3
_geom_torsion_site_symmetry_4
_geom_torsion_publ_flag
N2 Cu1 P1 C33 -128.5(4) . . . . ?
N1 Cu1 P1 C33 -8.2(4) . . . . ?
N3 Cu1 P1 C33 129.5(3) . . . . ?
N2 Cu1 P1 C27 2.2(4) . . . . ?
N1 Cu1 P1 C27 122.4(3) . . . . ?
N3 Cu1 P1 C27 -99.8(3) . . . . ?
N2 Cu1 P1 C26 114.2(3) . . . . ?
N1 Cu1 P1 C26 -125.5(3) . . . . ?
N3 Cu1 P1 C26 12.3(3) . . . . ?
N7 Cu2 P2 C65 -128.0(5) . . . . ?
N6 Cu2 P2 C65 -8.0(5) . . . . ?
N8 Cu2 P2 C65 128.3(4) . . . . ?
N7 Cu2 P2 C71 3.4(4) . . . . ?
N6 Cu2 P2 C71 123.4(4) . . . . ?
N8 Cu2 P2 C71 -100.3(3) . . . . ?
N7 Cu2 P2 C64 117.5(4) . . . . ?
N6 Cu2 P2 C64 -122.4(3) . . . . ?
N8 Cu2 P2 C64 13.9(3) . . . . ?
N2 Cu1 N1 C1 175.3(6) . . . . ?
P1 Cu1 N1 C1 37.5(6) . . . . ?
N3 Cu1 N1 C1 -93.8(6) . . . . ?
N2 Cu1 N1 C5 2.1(4) . . . . ?
P1 Cu1 N1 C5 -135.8(4) . . . . ?
N3 Cu1 N1 C5 92.9(5) . . . . ?
N1 Cu1 N2 C10 174.6(7) . . . . ?
P1 Cu1 N2 C10 -44.5(7) . . . . ?
N3 Cu1 N2 C10 57.9(7) . . . . ?
N1 Cu1 N2 C6 3.8(5) . . . . ?
P1 Cu1 N2 C6 144.6(4) . . . . ?
N3 Cu1 N2 C6 -112.9(5) . . . . ?
N2 Cu1 N3 C24 -96.3(5) . . . . ?
N1 Cu1 N3 C24 -178.1(5) . . . . ?
P1 Cu1 N3 C24 34.9(5) . . . . ?
N2 Cu1 N3 C17 48.1(5) . . . . ?
N1 Cu1 N3 C17 -33.6(5) . . . . ?
P1 Cu1 N3 C17 179.4(4) . . . . ?
N7 Cu2 N6 C39 179.3(7) . . . . ?
P2 Cu2 N6 C39 41.4(7) . . . . ?
N8 Cu2 N6 C39 -87.5(7) . . . . ?
N7 Cu2 N6 C43 2.1(5) . . . . ?
P2 Cu2 N6 C43 -135.8(4) . . . . ?
N8 Cu2 N6 C43 95.3(5) . . . . ?
N6 Cu2 N7 C48 173.7(7) . . . . ?
P2 Cu2 N7 C48 -46.2(8) . . . . ?
N8 Cu2 N7 C48 56.5(7) . . . . ?
N6 Cu2 N7 C44 2.1(5) . . . . ?
P2 Cu2 N7 C44 142.2(4) . . . . ?
N8 Cu2 N7 C44 -115.1(5) . . . . ?
N7 Cu2 N8 C62 -97.9(6) . . . . ?
N6 Cu2 N8 C62 178.8(6) . . . . ?
P2 Cu2 N8 C62 33.6(6) . . . . ?
N7 Cu2 N8 C55 45.3(5) . . . . ?
N6 Cu2 N8 C55 -38.0(6) . . . . ?
P2 Cu2 N8 C55 176.8(5) . . . . ?
C5 N1 C1 C2 1.6(10) . . . . ?
Cu1 N1 C1 C2 -171.4(5) . . . . ?
C5 N1 C1 C11 -179.1(6) . . . . ?
Cu1 N1 C1 C11 8.0(9) . . . . ?
N1 C1 C2 C3 0.4(12) . . . . ?
C11 C1 C2 C3 -178.9(7) . . . . ?
C1 C2 C3 C4 -2.8(13) . . . . ?
C2 C3 C4 C5 3.1(13) . . . . ?
C1 N1 C5 C4 -1.2(10) . . . . ?
Cu1 N1 C5 C4 172.7(6) . . . . ?
C1 N1 C5 C6 178.8(6) . . . . ?
Cu1 N1 C5 C6 -7.3(7) . . . . ?
C3 C4 C5 N1 -1.1(12) . . . . ?
C3 C4 C5 C6 178.9(7) . . . . ?
C10 N2 C6 C7 0.7(11) . . . . ?
Cu1 N2 C6 C7 172.5(5) . . . . ?
C10 N2 C6 C5 179.4(6) . . . . ?
Cu1 N2 C6 C5 -8.8(8) . . . . ?
N1 C5 C6 N2 10.8(9) . . . . ?
C4 C5 C6 N2 -169.2(7) . . . . ?
N1 C5 C6 C7 -170.5(7) . . . . ?
C4 C5 C6 C7 9.4(11) . . . . ?
N2 C6 C7 C8 0.8(12) . . . . ?
C5 C6 C7 C8 -177.8(8) . . . . ?
C6 C7 C8 C9 -1.0(14) . . . . ?
C7 C8 C9 C10 -0.3(15) . . . . ?
C6 N2 C10 C9 -2.1(12) . . . . ?
Cu1 N2 C10 C9 -172.7(6) . . . . ?
C8 C9 C10 N2 1.9(14) . . . . ?
N1 C1 C11 C12 -137.6(7) . . . . ?
C2 C1 C11 C12 41.8(10) . . . . ?
N1 C1 C11 C16 43.6(9) . . . . ?
C2 C1 C11 C16 -137.0(8) . . . . ?
C16 C11 C12 C13 -1.1(12) . . . . ?
C1 C11 C12 C13 -180.0(8) . . . . ?
C11 C12 C13 C14 -0.9(14) . . . . ?
C12 C13 C14 C15 2.9(14) . . . . ?
C13 C14 C15 C16 -2.8(13) . . . . ?
C14 C15 C16 C11 0.8(12) . . . . ?
C12 C11 C16 C15 1.2(11) . . . . ?
C1 C11 C16 C15 -179.9(6) . . . . ?
C18 N4 C17 N3 -179.4(6) . . . . ?
C18 N4 C17 C21 -1.6(11) . . . . ?
C24 N3 C17 N4 -177.9(6) . . . . ?
Cu1 N3 C17 N4 37.3(7) . . . . ?
C24 N3 C17 C21 4.3(10) . . . . ?
Cu1 N3 C17 C21 -140.5(6) . . . . ?
C17 N4 C18 C19 1.2(11) . . . . ?
C17 N4 C18 C25 -179.0(7) . . . . ?
N4 C18 C19 C20 -0.8(12) . . . . ?
C25 C18 C19 C20 179.5(7) . . . . ?
C18 C19 C20 C21 0.7(13) . . . . ?
C19 C20 C21 C22 -179.2(8) . . . . ?
C19 C20 C21 C17 -0.9(11) . . . . ?
N4 C17 C21 C22 179.9(7) . . . . ?
N3 C17 C21 C22 -2.5(10) . . . . ?
N4 C17 C21 C20 1.4(11) . . . . ?
N3 C17 C21 C20 179.1(6) . . . . ?
C20 C21 C22 C23 178.8(7) . . . . ?
C17 C21 C22 C23 0.6(12) . . . . ?
C21 C22 C23 C24 -0.4(12) . . . . ?
C17 N3 C24 N5 175.5(6) . . . . ?
Cu1 N3 C24 N5 -42.3(8) . . . . ?
C17 N3 C24 C23 -4.1(10) . . . . ?
Cu1 N3 C24 C23 138.1(6) . . . . ?
C26 N5 C24 N3 -13.9(10) . . . . ?
C26 N5 C24 C23 165.7(6) . . . . ?
C22 C23 C24 N3 2.2(11) . . . . ?
C22 C23 C24 N5 -177.3(7) . . . . ?
C24 N5 C26 P1 73.5(7) . . . . ?
C33 P1 C26 N5 173.1(4) . . . . ?
C27 P1 C26 N5 66.4(5) . . . . ?
Cu1 P1 C26 N5 -57.7(5) . . . . ?
C33 P1 C27 C32 -67.2(7) . . . . ?
C26 P1 C27 C32 41.8(7) . . . . ?
Cu1 P1 C27 C32 153.5(5) . . . . ?
C33 P1 C27 C28 112.8(6) . . . . ?
C26 P1 C27 C28 -138.2(6) . . . . ?
Cu1 P1 C27 C28 -26.5(7) . . . . ?
C32 C27 C28 C29 0.3(12) . . . . ?
P1 C27 C28 C29 -179.7(6) . . . . ?
C27 C28 C29 C30 0.5(14) . . . . ?
C28 C29 C30 C31 -1.0(16) . . . . ?
C29 C30 C31 C32 0.8(16) . . . . ?
C28 C27 C32 C31 -0.5(12) . . . . ?
P1 C27 C32 C31 179.5(7) . . . . ?
C30 C31 C32 C27 0.0(14) . . . . ?
C27 P1 C33 C34 -83.3(7) . . . . ?
C26 P1 C33 C34 169.7(7) . . . . ?
Cu1 P1 C33 C34 54.1(7) . . . . ?
C27 P1 C33 C38 98.9(7) . . . . ?
C26 P1 C33 C38 -8.1(7) . . . . ?
Cu1 P1 C33 C38 -123.7(6) . . . . ?
C38 C33 C34 C35 -3.7(14) . . . . ?
P1 C33 C34 C35 178.3(8) . . . . ?
C33 C34 C35 C36 0.7(18) . . . . ?
C34 C35 C36 C37 2.1(19) . . . . ?
C35 C36 C37 C38 -1.6(18) . . . . ?
C34 C33 C38 C37 4.2(12) . . . . ?
P1 C33 C38 C37 -178.1(7) . . . . ?
C36 C37 C38 C33 -1.6(15) . . . . ?
C43 N6 C39 C40 1.6(11) . . . . ?
Cu2 N6 C39 C40 -175.5(6) . . . . ?
C43 N6 C39 C49 -176.9(6) . . . . ?
Cu2 N6 C39 C49 6.0(10) . . . . ?
N6 C39 C40 C41 1.8(14) . . . . ?
C49 C39 C40 C41 -179.7(9) . . . . ?
C39 C40 C41 C42 -3.5(16) . . . . ?
C40 C41 C42 C43 1.8(16) . . . . ?
C39 N6 C43 C42 -3.4(11) . . . . ?
Cu2 N6 C43 C42 174.2(6) . . . . ?
C39 N6 C43 C44 176.8(6) . . . . ?
Cu2 N6 C43 C44 -5.7(8) . . . . ?
C41 C42 C43 N6 1.7(13) . . . . ?
C41 C42 C43 C44 -178.4(8) . . . . ?
C48 N7 C44 C45 0.9(11) . . . . ?
Cu2 N7 C44 C45 173.3(6) . . . . ?
C48 N7 C44 C43 -178.1(7) . . . . ?
Cu2 N7 C44 C43 -5.7(8) . . . . ?
N6 C43 C44 N7 7.8(10) . . . . ?
C42 C43 C44 N7 -172.1(7) . . . . ?
N6 C43 C44 C45 -171.2(7) . . . . ?
C42 C43 C44 C45 8.9(12) . . . . ?
N7 C44 C45 C46 -1.4(13) . . . . ?
C43 C44 C45 C46 177.5(8) . . . . ?
C44 C45 C46 C47 1.9(15) . . . . ?
C45 C46 C47 C48 -1.8(15) . . . . ?
C44 N7 C48 C47 -0.9(13) . . . . ?
Cu2 N7 C48 C47 -172.1(6) . . . . ?
C46 C47 C48 N7 1.3(14) . . . . ?
N6 C39 C49 C50 41.4(10) . . . . ?
C40 C39 C49 C50 -137.2(8) . . . . ?
N6 C39 C49 C54 -138.2(8) . . . . ?
C40 C39 C49 C54 43.2(12) . . . . ?
C54 C49 C50 C51 -1.0(11) . . . . ?
C39 C49 C50 C51 179.4(7) . . . . ?
C49 C50 C51 C52 1.3(13) . . . . ?
C50 C51 C52 C53 0.1(16) . . . . ?
C51 C52 C53 C54 -1.7(18) . . . . ?
C52 C53 C54 C49 2.1(18) . . . . ?
C50 C49 C54 C53 -0.7(13) . . . . ?
C39 C49 C54 C53 178.9(9) . . . . ?
C56 N9 C55 N8 -178.5(6) . . . . ?
C56 N9 C55 C59 1.6(11) . . . . ?
C62 N8 C55 N9 -176.9(6) . . . . ?
Cu2 N8 C55 N9 38.4(7) . . . . ?
C62 N8 C55 C59 3.1(10) . . . . ?
Cu2 N8 C55 C59 -141.6(6) . . . . ?
C55 N9 C56 C57 -0.7(12) . . . . ?
C55 N9 C56 C63 -179.8(7) . . . . ?
N9 C56 C57 C58 1.1(14) . . . . ?
C63 C56 C57 C58 -179.9(9) . . . . ?
C56 C57 C58 C59 -2.4(15) . . . . ?
N9 C55 C59 C60 -179.8(7) . . . . ?
N8 C55 C59 C60 0.2(12) . . . . ?
N9 C55 C59 C58 -2.8(11) . . . . ?
N8 C55 C59 C58 177.2(7) . . . . ?
C57 C58 C59 C60 180.0(9) . . . . ?
C57 C58 C59 C55 3.2(13) . . . . ?
C55 C59 C60 C61 -3.0(13) . . . . ?
C58 C59 C60 C61 -179.7(8) . . . . ?
C59 C60 C61 C62 2.4(14) . . . . ?
C64 N10 C62 N8 -11.6(11) . . . . ?
C64 N10 C62 C61 167.4(7) . . . . ?
C55 N8 C62 N10 175.3(6) . . . . ?
Cu2 N8 C62 N10 -43.5(9) . . . . ?
C55 N8 C62 C61 -3.7(11) . . . . ?
Cu2 N8 C62 C61 137.5(6) . . . . ?
C60 C61 C62 N10 -177.9(8) . . . . ?
C60 C61 C62 N8 1.1(13) . . . . ?
C62 N10 C64 P2 71.3(9) . . . . ?
C65 P2 C64 N10 177.4(6) . . . . ?
C71 P2 C64 N10 68.7(6) . . . . ?
Cu2 P2 C64 N10 -58.5(6) . . . . ?
C71 P2 C65 C66 -97.3(8) . . . . ?
C64 P2 C65 C66 154.7(8) . . . . ?
Cu2 P2 C65 C66 41.6(9) . . . . ?
C71 P2 C65 C70 85.0(9) . . . . ?
C64 P2 C65 C70 -23.0(9) . . . . ?
Cu2 P2 C65 C70 -136.2(8) . . . . ?
C70 C65 C66 C67 -0.6(16) . . . . ?
P2 C65 C66 C67 -178.4(7) . . . . ?
C65 C66 C67 C68 1.3(17) . . . . ?
C66 C67 C68 C69 -3(2) . . . . ?
C67 C68 C69 C70 4(2) . . . . ?
C66 C65 C70 C69 1.4(16) . . . . ?
P2 C65 C70 C69 179.1(8) . . . . ?
C68 C69 C70 C65 -2.7(19) . . . . ?
C65 P2 C71 C72 109.7(7) . . . . ?
C64 P2 C71 C72 -141.2(7) . . . . ?
Cu2 P2 C71 C72 -27.4(7) . . . . ?
C65 P2 C71 C76 -72.0(8) . . . . ?
C64 P2 C71 C76 37.1(8) . . . . ?
Cu2 P2 C71 C76 150.9(6) . . . . ?
C76 C71 C72 C73 4.9(12) . . . . ?
P2 C71 C72 C73 -176.7(7) . . . . ?
C71 C72 C73 C74 -3.5(15) . . . . ?
C72 C73 C74 C75 0.0(17) . . . . ?
C73 C74 C75 C76 1.9(18) . . . . ?
C72 C71 C76 C75 -3.1(13) . . . . ?
P2 C71 C76 C75 178.6(7) . . . . ?
C74 C75 C76 C71 -0.3(17) . . . . ?
